data_7155468
loop_
_publ_author_name
'Tang, Jing'
'Zhao, Shijun'
'Wei, Yuanyuan'
'Quan, Zhengjun'
'Huo, Congde'

_publ_section_title
;
 CBr4 promoted intramolecular aerobic oxidative dehydrogenative arylation
 of aldehydes: application in the synthesis of xanthones and fluorenones.
;
_journal_issue 7
_journal_name_full 'Organic &amp; biomolecular chemistry'
_journal_page_first 1589
_journal_page_last 1592
_journal_paper_doi 10.1039/c7ob00080d
_journal_volume 15
_journal_year 2017
_chemical_absolute_configuration unk
_chemical_formula_moiety 'C13 H8 O2'
_chemical_formula_sum 'C13 H8 O2'
_chemical_formula_weight 196.19
_space_group_crystal_system orthorhombic
_space_group_IT_number 19
_space_group_name_Hall 'P 2ac 2ab'
_space_group_name_H-M_alt 'P 21 21 21'
_symmetry_space_group_name_Hall 'P 2ac 2ab'
_symmetry_space_group_name_H-M 'P 21 21 21'
_atom_sites_solution_hydrogens geom
_atom_sites_solution_primary direct
_audit_creation_date 2016-07-29
_audit_creation_method
;
Olex2 1.2
(compiled 2016.02.19 svn.r3266 for OlexSys, GUI svn.r5155)
;
_audit_update_record
;
2016-10-31 deposited with the CCDC.
2017-01-23 downloaded from the CCDC.
;
_cell_angle_alpha 90
_cell_angle_beta 90
_cell_angle_gamma 90
_cell_formula_units_Z 4
_cell_length_a 4.8942(4)
_cell_length_b 13.6964(10)
_cell_length_c 14.1713(12)
_cell_measurement_reflns_used 557
_cell_measurement_temperature 294.44(10)
_cell_measurement_theta_max 19.8040
_cell_measurement_theta_min 4.1340
_cell_volume 949.94(13)
_computing_cell_refinement
;
CrysAlisPro, Agilent Technologies,
Version 1.171.37.35 (release 13-08-2014 CrysAlis171 .NET)
(compiled Aug 13 2014,18:06:01)
;
_computing_data_collection
;
CrysAlisPro, Agilent Technologies,
Version 1.171.37.35 (release 13-08-2014 CrysAlis171 .NET)
(compiled Aug 13 2014,18:06:01)
;
_computing_data_reduction
;
CrysAlisPro, Agilent Technologies,
Version 1.171.37.35 (release 13-08-2014 CrysAlis171 .NET)
(compiled Aug 13 2014,18:06:01)
;
_computing_molecular_graphics 'Olex2 (Dolomanov et al., 2009)'
_computing_publication_material 'Olex2 (Dolomanov et al., 2009)'
_computing_structure_refinement 'ShelXL (Sheldrick, 2015)'
_computing_structure_solution 'ShelXS (Sheldrick, 2008)'
_diffrn_ambient_environment air
_diffrn_ambient_temperature 294.44(10)
_diffrn_detector 'CCD plate'
_diffrn_detector_area_resol_mean 16.0733
_diffrn_detector_type Eos
_diffrn_measured_fraction_theta_full 0.995
_diffrn_measured_fraction_theta_max 0.996
_diffrn_measurement_details
;
#__ type_ start__ end____ width___ exp.time_
  1 omega   -1.00   36.05   1.9500   12.5000
omega____ theta____ kappa____ phi______ frames
    -       23.1773    0.0000   90.0000 19

#__ type_ start__ end____ width___ exp.time_
  2 omega  -18.00   61.95   1.9500   12.5000
omega____ theta____ kappa____ phi______ frames
    -       23.1773  -99.0000  120.0000 41

#__ type_ start__ end____ width___ exp.time_
  3 omega  -37.00   46.85   1.9500   12.5000
omega____ theta____ kappa____ phi______ frames
    -       23.1773  -57.0000 -120.0000 43

#__ type_ start__ end____ width___ exp.time_
  4 omega  -95.00  -56.00   1.9500   12.5000
omega____ theta____ kappa____ phi______ frames
    -      -18.9586  178.0000  -90.0000 20
;
_diffrn_measurement_device 'four-circle diffractometer'
_diffrn_measurement_device_type 'SuperNova, Dual, Cu at zero, Eos'
_diffrn_measurement_method '\w scans'
_diffrn_orient_matrix_UB_11 0.0219918000
_diffrn_orient_matrix_UB_12 0.0456426000
_diffrn_orient_matrix_UB_13 -0.0223488000
_diffrn_orient_matrix_UB_21 0.1371853000
_diffrn_orient_matrix_UB_22 -0.0000270000
_diffrn_orient_matrix_UB_23 0.0160808000
_diffrn_orient_matrix_UB_31 0.0409143000
_diffrn_orient_matrix_UB_32 -0.0244767000
_diffrn_orient_matrix_UB_33 -0.0418314000
_diffrn_radiation_monochromator mirror
_diffrn_radiation_probe x-ray
_diffrn_radiation_type MoK\a
_diffrn_radiation_wavelength 0.71073
_diffrn_reflns_av_R_equivalents 0.0392
_diffrn_reflns_av_unetI/netI 0.0702
_diffrn_reflns_Laue_measured_fraction_full 0.995
_diffrn_reflns_Laue_measured_fraction_max 0.996
_diffrn_reflns_limit_h_max 6
_diffrn_reflns_limit_h_min -6
_diffrn_reflns_limit_k_max 8
_diffrn_reflns_limit_k_min -16
_diffrn_reflns_limit_l_max 15
_diffrn_reflns_limit_l_min -17
_diffrn_reflns_number 3701
_diffrn_reflns_point_group_measured_fraction_full 0.996
_diffrn_reflns_point_group_measured_fraction_max 0.996
_diffrn_reflns_theta_full 25.500
_diffrn_reflns_theta_max 26.010
_diffrn_reflns_theta_min 4.138
_diffrn_source 'SuperNova (Mo) X-ray Source'
_exptl_absorpt_coefficient_mu 0.092
_exptl_absorpt_correction_T_max 1.00000
_exptl_absorpt_correction_T_min 0.52673
_exptl_absorpt_correction_type multi-scan
_exptl_absorpt_process_details
;
CrysAlisPro, Agilent Technologies,
Version 1.171.37.35 (release 13-08-2014 CrysAlis171 .NET)
(compiled Aug 13 2014,18:06:01)
Empirical absorption correction using spherical harmonics,
 implemented in SCALE3 ABSPACK scaling algorithm.
;
_exptl_crystal_colour 'clear light yellow'
_exptl_crystal_colour_lustre clear
_exptl_crystal_colour_modifier light
_exptl_crystal_colour_primary yellow
_exptl_crystal_density_diffrn 1.372
_exptl_crystal_description block
_exptl_crystal_F_000 408
_exptl_crystal_size_max 0.21
_exptl_crystal_size_mid 0.15
_exptl_crystal_size_min 0.12
_refine_diff_density_max 0.143
_refine_diff_density_min -0.125
_refine_diff_density_rms 0.034
_refine_ls_abs_structure_details
;
 Flack x determined using 275 quotients [(I+)-(I-)]/[(I+)+(I-)]
 (Parsons, Flack and Wagner, Acta Cryst. B69 (2013) 249-259).
;
_refine_ls_abs_structure_Flack -2.5(10)
_refine_ls_extinction_method none
_refine_ls_goodness_of_fit_ref 1.060
_refine_ls_hydrogen_treatment constr
_refine_ls_matrix_type full
_refine_ls_number_parameters 136
_refine_ls_number_reflns 1847
_refine_ls_number_restraints 0
_refine_ls_restrained_S_all 1.060
_refine_ls_R_factor_all 0.1181
_refine_ls_R_factor_gt 0.0552
_refine_ls_shift/su_max 0.000
_refine_ls_shift/su_mean 0.000
_refine_ls_structure_factor_coef Fsqd
_refine_ls_weighting_details 'w=1/[\s^2^(Fo^2^)+(0.0366P)^2^] where P=(Fo^2^+2Fc^2^)/3'
_refine_ls_weighting_scheme calc
_refine_ls_wR_factor_gt 0.0992
_refine_ls_wR_factor_ref 0.1262
_reflns_Friedel_coverage 0.665
_reflns_Friedel_fraction_full 0.997
_reflns_Friedel_fraction_max 0.996
_reflns_number_gt 1022
_reflns_number_total 1847
_reflns_threshold_expression 'I > 2\s(I)'
_cod_data_source_file c7ob00080d2.cif
_cod_data_source_block tangj_0726_3
_cod_depositor_comments 'Adding full bibliography for 7155468--7155469.cif.'
_cod_original_cell_volume 949.95(14)
_cod_database_code 7155468
_shelx_space_group_comment
;
The symmetry employed for this shelxl refinement is uniquely defined
by the following loop, which should always be used as a source of
symmetry information in preference to the above space-group names.
They are only intended as comments.
;
_reflns_odcompleteness_completeness 99.41
_reflns_odcompleteness_iscentric 1
_reflns_odcompleteness_theta 26.32
_olex2_refinement_description
;
1. Fixed Uiso
 At 1.2 times of:
  All C(H) groups
2.a Aromatic/amide H refined with riding coordinates:
 C3(H3), C4(H4), C5(H5), C6(H6), C9(H9), C10(H10), C11(H11), C12(H12)
;
_shelx_shelxl_version_number 2014/7
_olex2_date_sample_data_collection 2016-07-26
_olex2_submission_special_instructions 'No special instructions were received'

loop_
_space_group_symop_operation_xyz
'x, y, z'
'-x+1/2, -y, z+1/2'
'x+1/2, -y+1/2, -z'
'-x, y+1/2, -z+1/2'

loop_
_atom_site_label
_atom_site_type_symbol
_atom_site_fract_x
_atom_site_fract_y
_atom_site_fract_z
_atom_site_U_iso_or_equiv
_atom_site_adp_type
_atom_site_occupancy
_atom_site_site_symmetry_order
_atom_site_calc_flag
_atom_site_refinement_flags_posn
O1 O 0.1038(7) 0.4182(2) 0.2692(2) 0.0888(12) Uani 1 1 d .
O2 O 0.0198(6) 0.5960(2) 0.0395(2) 0.0607(9) Uani 1 1 d .
C1 C 0.0868(9) 0.4698(3) 0.1983(3) 0.0587(12) Uani 1 1 d .
C2 C 0.2471(9) 0.5596(3) 0.1864(3) 0.0528(12) Uani 1 1 d .
C3 C 0.4476(10) 0.5877(4) 0.2518(3) 0.0723(14) Uani 1 1 d .
H3 H 0.4830 0.5487 0.3041 0.087 Uiso 1 1 calc R
C4 C 0.5925(11) 0.6732(5) 0.2388(4) 0.0840(17) Uani 1 1 d .
H4 H 0.7242 0.6919 0.2825 0.101 Uiso 1 1 calc R
C5 C 0.5415(11) 0.7310(4) 0.1607(5) 0.0862(18) Uani 1 1 d .
H5 H 0.6389 0.7886 0.1523 0.103 Uiso 1 1 calc R
C6 C 0.3511(11) 0.7043(3) 0.0962(4) 0.0712(15) Uani 1 1 d .
H6 H 0.3176 0.7436 0.0439 0.085 Uiso 1 1 calc R
C7 C 0.2060(9) 0.6180(3) 0.1087(3) 0.0528(12) Uani 1 1 d .
C8 C -0.1294(9) 0.5107(3) 0.0460(3) 0.0505(11) Uani 1 1 d .
C9 C -0.3134(10) 0.4933(4) -0.0268(3) 0.0692(14) Uani 1 1 d .
H9 H -0.3325 0.5373 -0.0763 0.083 Uiso 1 1 calc R
C10 C -0.4661(11) 0.4094(4) -0.0235(4) 0.0828(16) Uani 1 1 d .
H10 H -0.5890 0.3960 -0.0718 0.099 Uiso 1 1 calc R
C11 C -0.4398(11) 0.3443(4) 0.0508(5) 0.0871(18) Uani 1 1 d .
H11 H -0.5462 0.2881 0.0523 0.105 Uiso 1 1 calc R
C12 C -0.2582(10) 0.3625(4) 0.1219(4) 0.0723(15) Uani 1 1 d .
H12 H -0.2400 0.3180 0.1711 0.087 Uiso 1 1 calc R
C13 C -0.1000(9) 0.4471(3) 0.1213(3) 0.0515(11) Uani 1 1 d .

loop_
_atom_site_aniso_label
_atom_site_aniso_U_11
_atom_site_aniso_U_22
_atom_site_aniso_U_33
_atom_site_aniso_U_23
_atom_site_aniso_U_13
_atom_site_aniso_U_12
O1 0.102(3) 0.087(3) 0.077(2) 0.034(2) 0.000(2) 0.015(2)
O2 0.062(2) 0.0598(19) 0.0604(18) 0.0124(16) -0.0026(16) -0.0023(18)
C1 0.058(3) 0.061(3) 0.057(3) 0.007(2) 0.012(2) 0.017(3)
C2 0.050(3) 0.058(3) 0.050(2) -0.002(2) 0.004(2) 0.015(3)
C3 0.064(3) 0.091(4) 0.062(3) -0.013(3) -0.006(3) 0.026(3)
C4 0.059(3) 0.100(5) 0.093(4) -0.049(4) -0.003(3) 0.006(4)
C5 0.067(4) 0.079(4) 0.113(5) -0.031(4) 0.006(4) -0.004(3)
C6 0.066(4) 0.058(3) 0.089(4) -0.002(3) 0.007(3) -0.004(3)
C7 0.049(3) 0.051(3) 0.058(3) -0.005(2) 0.004(2) 0.003(2)
C8 0.045(3) 0.049(3) 0.057(3) -0.005(2) 0.007(2) 0.005(2)
C9 0.062(3) 0.090(4) 0.056(3) -0.012(3) -0.006(3) 0.013(3)
C10 0.062(3) 0.097(4) 0.089(4) -0.039(4) -0.001(3) -0.007(4)
C11 0.066(4) 0.075(4) 0.120(5) -0.026(4) 0.025(4) -0.011(3)
C12 0.066(3) 0.061(3) 0.090(4) -0.001(3) 0.017(3) -0.003(3)
C13 0.050(3) 0.049(3) 0.055(2) 0.000(2) 0.010(2) 0.004(2)

loop_
_atom_type_symbol
_atom_type_description
_atom_type_scat_dispersion_real
_atom_type_scat_dispersion_imag
_atom_type_scat_source
C C 0.0033 0.0016 'International Tables Vol C Tables 4.2.6.8 and 6.1.1.4'
H H 0.0000 0.0000 'International Tables Vol C Tables 4.2.6.8 and 6.1.1.4'
O O 0.0106 0.0060 'International Tables Vol C Tables 4.2.6.8 and 6.1.1.4'

loop_
_geom_angle_atom_site_label_1
_geom_angle_atom_site_label_2
_geom_angle_atom_site_label_3
_geom_angle
C7 O2 C8 119.3(3)
O1 C1 C2 122.6(5)
O1 C1 C13 122.1(5)
C13 C1 C2 115.3(4)
C3 C2 C1 121.8(4)
C7 C2 C1 120.0(4)
C7 C2 C3 118.1(5)
C2 C3 H3 119.9
C4 C3 C2 120.2(5)
C4 C3 H3 119.9
C3 C4 H4 120.0
C3 C4 C5 119.9(5)
C5 C4 H4 120.0
C4 C5 H5 119.7
C6 C5 C4 120.6(6)
C6 C5 H5 119.7
C5 C6 H6 120.2
C5 C6 C7 119.6(5)
C7 C6 H6 120.2
O2 C7 C2 122.8(4)
O2 C7 C6 115.8(4)
C2 C7 C6 121.4(5)
O2 C8 C9 116.0(4)
O2 C8 C13 121.9(4)
C13 C8 C9 122.1(4)
C8 C9 H9 120.9
C10 C9 C8 118.1(5)
C10 C9 H9 120.9
C9 C10 H10 119.5
C9 C10 C11 121.0(5)
C11 C10 H10 119.5
C10 C11 H11 119.9
C12 C11 C10 120.2(5)
C12 C11 H11 119.9
C11 C12 H12 119.7
C11 C12 C13 120.5(5)
C13 C12 H12 119.7
C8 C13 C1 120.6(4)
C8 C13 C12 118.0(4)
C12 C13 C1 121.4(4)

loop_
_geom_bond_atom_site_label_1
_geom_bond_atom_site_label_2
_geom_bond_distance
O1 C1 1.230(5)
O2 C7 1.373(5)
O2 C8 1.380(5)
C1 C2 1.469(5)
C1 C13 1.457(6)
C2 C3 1.403(6)
C2 C7 1.377(5)
C3 H3 0.9300
C3 C4 1.381(6)
C4 H4 0.9300
C4 C5 1.384(7)
C5 H5 0.9300
C5 C6 1.355(7)
C6 H6 0.9300
C6 C7 1.390(6)
C8 C9 1.389(6)
C8 C13 1.385(5)
C9 H9 0.9300
C9 C10 1.372(6)
C10 H10 0.9300
C10 C11 1.385(7)
C11 H11 0.9300
C11 C12 1.367(6)
C12 H12 0.9300
C12 C13 1.394(5)

loop_
_geom_torsion_atom_site_label_1
_geom_torsion_atom_site_label_2
_geom_torsion_atom_site_label_3
_geom_torsion_atom_site_label_4
_geom_torsion
O1 C1 C2 C3 5.6(6)
O1 C1 C2 C7 -175.5(4)
O1 C1 C13 C8 175.0(4)
O1 C1 C13 C12 -3.7(7)
O2 C8 C9 C10 179.9(4)
O2 C8 C13 C1 1.6(6)
O2 C8 C13 C12 -179.7(4)
C1 C2 C3 C4 -179.4(4)
C1 C2 C7 O2 -0.5(6)
C1 C2 C7 C6 178.9(4)
C2 C1 C13 C8 -3.5(6)
C2 C1 C13 C12 177.9(4)
C2 C3 C4 C5 -0.5(7)
C3 C2 C7 O2 178.4(3)
C3 C2 C7 C6 -2.2(6)
C3 C4 C5 C6 -0.3(8)
C4 C5 C6 C7 -0.1(8)
C5 C6 C7 O2 -179.2(4)
C5 C6 C7 C2 1.4(7)
C7 O2 C8 C9 -179.9(3)
C7 O2 C8 C13 1.0(5)
C7 C2 C3 C4 1.7(6)
C8 O2 C7 C2 -1.6(5)
C8 O2 C7 C6 179.0(4)
C8 C9 C10 C11 0.7(7)
C9 C8 C13 C1 -177.4(4)
C9 C8 C13 C12 1.2(6)
C9 C10 C11 C12 -0.6(8)
C10 C11 C12 C13 0.9(8)
C11 C12 C13 C1 177.5(4)
C11 C12 C13 C8 -1.2(6)
C13 C1 C2 C3 -176.0(4)
C13 C1 C2 C7 2.9(5)
C13 C8 C9 C10 -1.0(6)
